data_4504224
loop_
_publ_author_name
'Reger, Daniel L.'
'Watson, Russell P.'
'Smith, Mark D.'
'Pellechia, Perry J.'

_publ_section_title
;
 Metallacyclic Zinc Complexes of Alkylidene-Linked Bitopic
 Bis(pyrazolyl)methane Ligands:&#x00A0; Unusual Exocyclic Bridging
 Fluoride Ligands
;
_journal_issue 6
_journal_name_full 'Crystal Growth &amp; Design'
_journal_page_first 1163
_journal_paper_doi 10.1021/cg070078s
_journal_volume 7
_journal_year 2007
_chemical_formula_moiety 'C51 H70 N24 O5 Zn3, 4(C2 H3 N), 6(B F4)'
_chemical_formula_sum 'C59 H82 B6 F24 N28 O5 Zn3'
_chemical_formula_weight 1980.50
_chemical_name_systematic
; 
 ? 
;
_space_group_IT_number 15
_symmetry_cell_setting monoclinic
_symmetry_space_group_name_Hall '-C 2yc'
_symmetry_space_group_name_H-M 'C 1 2/c 1'
_atom_sites_solution_hydrogens mixed
_atom_sites_solution_primary direct
_atom_sites_solution_secondary difmap
_audit_creation_method SHELXL-97
_cell_angle_alpha 90.00
_cell_angle_beta 96.2860(10)
_cell_angle_gamma 90.00
_cell_formula_units_Z 4
_cell_length_a 20.5797(12)
_cell_length_b 15.8645(9)
_cell_length_c 28.6555(17)
_cell_measurement_reflns_used 5639
_cell_measurement_temperature 150(1)
_cell_measurement_theta_max 23.005
_cell_measurement_theta_min 2.235
_cell_volume 9299.4(9)
_computing_cell_refinement 'SAINT+ NT V6.22 (Bruker, 2001)'
_computing_data_collection 'SMART NT V5.625 (Bruker, 1998)'
_computing_data_reduction 'SAINT+ NT V6.22'
_computing_molecular_graphics 'SHELXTL V6.1 (Sheldrick, 2000)'
_computing_publication_material 'SHELXTL V6.1'
_computing_structure_refinement 'SHELXL-97 (Sheldrick, 1997)'
_computing_structure_solution 'SHELXS-97 (Sheldrick, 1990)'
_diffrn_ambient_temperature 150(1)
_diffrn_measured_fraction_theta_full 1.000
_diffrn_measured_fraction_theta_max 1.000
_diffrn_measurement_device_type 'Bruker SMART APEX CCD diffractometer'
_diffrn_measurement_method 'omega scans'
_diffrn_radiation_monochromator graphite
_diffrn_radiation_source 'fine-focus sealed tube'
_diffrn_radiation_type MoK\a
_diffrn_radiation_wavelength 0.71073
_diffrn_reflns_av_R_equivalents 0.0421
_diffrn_reflns_av_sigmaI/netI 0.0311
_diffrn_reflns_limit_h_max 22
_diffrn_reflns_limit_h_min -22
_diffrn_reflns_limit_k_max 17
_diffrn_reflns_limit_k_min -17
_diffrn_reflns_limit_l_max 30
_diffrn_reflns_limit_l_min -30
_diffrn_reflns_number 39096
_diffrn_reflns_theta_full 22.54
_diffrn_reflns_theta_max 22.54
_diffrn_reflns_theta_min 1.43
_diffrn_standards_decay_% <1
_exptl_absorpt_coefficient_mu 0.873
_exptl_absorpt_correction_type none
_exptl_crystal_colour colorless
_exptl_crystal_density_diffrn 1.415
_exptl_crystal_density_method 'not measured'
_exptl_crystal_description parallelipiped
_exptl_crystal_F_000 4032
_exptl_crystal_size_max 0.36
_exptl_crystal_size_mid 0.24
_exptl_crystal_size_min 0.18
_refine_diff_density_max 0.856
_refine_diff_density_min -0.645
_refine_diff_density_rms 0.086
_refine_ls_extinction_method none
_refine_ls_goodness_of_fit_ref 1.102
_refine_ls_hydrogen_treatment constr
_refine_ls_matrix_type full
_refine_ls_number_parameters 579
_refine_ls_number_reflns 6093
_refine_ls_number_restraints 48
_refine_ls_restrained_S_all 1.121
_refine_ls_R_factor_all 0.0797
_refine_ls_R_factor_gt 0.0694
_refine_ls_shift/su_max 0.000
_refine_ls_shift/su_mean 0.000
_refine_ls_structure_factor_coef Fsqd
_refine_ls_weighting_details 'calc w=1/[\s^2^(Fo^2^)+(0.1467P)^2^+4.3686P] where P=(Fo^2^+2Fc^2^)/3'
_refine_ls_weighting_scheme calc
_refine_ls_wR_factor_gt 0.2060
_refine_ls_wR_factor_ref 0.2133
_reflns_number_gt 4802
_reflns_number_total 6093
_reflns_threshold_expression >2sigma(I)
_cod_data_source_file cg070078ssi20070307_122135.cif
_cod_data_source_block 3a
_cod_depositor_comments
;
The following automatic conversions were performed:

'_symmetry_cell_setting' value 'Monoclinic' changed to 'monoclinic'
according to /home/saulius/struct/CIF-dictionaries/cif_core.dic
dictionary named 'cif_core.dic' version 2.4.1 from 2010-06-29.

Automatic conversion script
Id: cif_fix_values 1715 2011-07-08 13:25:40Z adriana 
;
_cod_original_sg_symbol_H-M 'C 2/c'
_cod_database_code 4504224

loop_
_symmetry_equiv_pos_as_xyz
'x, y, z'
'-x, y, -z+1/2'
'x+1/2, y+1/2, z'
'-x+1/2, y+1/2, -z+1/2'
'-x, -y, -z'
'x, -y, z-1/2'
'-x+1/2, -y+1/2, -z'
'x+1/2, -y+1/2, z-1/2'

loop_
_atom_site_label
_atom_site_type_symbol
_atom_site_fract_x
_atom_site_fract_y
_atom_site_fract_z
_atom_site_U_iso_or_equiv
_atom_site_adp_type
_atom_site_occupancy
_atom_site_symmetry_multiplicity
_atom_site_calc_flag
_atom_site_refinement_flags
_atom_site_disorder_assembly
_atom_site_disorder_group
Zn1 Zn 0.60794(3) 0.40677(4) 0.40972(2) 0.0498(3) Uani 1 1 d . . .
Zn2 Zn 0.5000 0.87631(6) 0.2500 0.0715(4) Uani 1 2 d S . .
C1 C 0.6460(3) 0.6076(3) 0.37834(18) 0.0490(13) Uani 1 1 d . . .
H1 H 0.6682 0.6633 0.3761 0.059 Uiso 1 1 calc R . .
C2 C 0.5837(3) 0.6099(3) 0.34527(17) 0.0483(13) Uani 1 1 d . . .
H2C H 0.5946 0.6208 0.3130 0.058 Uiso 1 1 calc R . .
H2D H 0.5621 0.5541 0.3454 0.058 Uiso 1 1 calc R . .
C3 C 0.5368(3) 0.6767(4) 0.35846(18) 0.0523(14) Uani 1 1 d . . .
H3C H 0.5613 0.7292 0.3670 0.063 Uiso 1 1 calc R . .
H3D H 0.5162 0.6578 0.3863 0.063 Uiso 1 1 calc R . .
C4 C 0.4839(3) 0.6945(4) 0.31810(18) 0.0519(13) Uani 1 1 d . . .
H4A H 0.5051 0.7142 0.2907 0.062 Uiso 1 1 calc R . .
H4B H 0.4610 0.6411 0.3091 0.062 Uiso 1 1 calc R . .
C5 C 0.4344(3) 0.7586(4) 0.3290(2) 0.0674(17) Uani 1 1 d . . .
H5 H 0.4082 0.7330 0.3528 0.081 Uiso 1 1 calc R . .
C6 C 0.5180(3) 0.3021(4) 0.3188(2) 0.0669(18) Uani 1 1 d . . .
H6 H 0.4867 0.2623 0.3011 0.080 Uiso 1 1 calc R . .
C7 C 0.5498(3) 0.3553(4) 0.28264(18) 0.0572(15) Uani 1 1 d . . .
H7A H 0.5742 0.3175 0.2633 0.069 Uiso 1 1 calc R . .
H7B H 0.5815 0.3946 0.2995 0.069 Uiso 1 1 calc R . .
C8 C 0.5000 0.4064(5) 0.2500 0.053(2) Uani 1 2 d S . .
H8A H 0.4755 0.4434 0.2697 0.064 Uiso 0.50 1 calc PR . .
H8B H 0.5245 0.4434 0.2303 0.064 Uiso 0.50 1 calc PR . .
C11 C 0.7473(3) 0.5536(4) 0.3467(2) 0.0635(16) Uani 1 1 d . . .
H11 H 0.7682 0.6059 0.3422 0.076 Uiso 1 1 calc R . .
C12 C 0.7699(3) 0.4744(4) 0.3359(2) 0.0695(17) Uani 1 1 d . . .
H12 H 0.8090 0.4608 0.3227 0.083 Uiso 1 1 calc R . .
C13 C 0.7222(3) 0.4194(4) 0.3485(2) 0.0621(16) Uani 1 1 d . . .
H13 H 0.7244 0.3599 0.3455 0.075 Uiso 1 1 calc R . .
C21 C 0.6453(3) 0.6516(4) 0.4623(2) 0.0718(18) Uani 1 1 d . . .
H21 H 0.6668 0.7044 0.4609 0.086 Uiso 1 1 calc R . .
C22 C 0.6198(4) 0.6182(5) 0.5006(2) 0.085(2) Uani 1 1 d . . .
H22 H 0.6204 0.6426 0.5309 0.102 Uiso 1 1 calc R . .
C23 C 0.5934(3) 0.5426(4) 0.48601(19) 0.0664(17) Uani 1 1 d . . .
H23 H 0.5717 0.5055 0.5052 0.080 Uiso 1 1 calc R . .
C31 C 0.3259(3) 0.7582(4) 0.2789(3) 0.0715(18) Uani 1 1 d . . .
H31 H 0.2998 0.7317 0.3000 0.086 Uiso 1 1 calc R . .
C32 C 0.3057(3) 0.7821(4) 0.2337(3) 0.0725(18) Uani 1 1 d . . .
H32 H 0.2634 0.7752 0.2173 0.087 Uiso 1 1 calc R . .
C33 C 0.3602(3) 0.8188(4) 0.2169(2) 0.0665(17) Uani 1 1 d . . .
H33 H 0.3609 0.8421 0.1864 0.080 Uiso 1 1 calc R . .
C41 C 0.4641(4) 0.8622(7) 0.3938(3) 0.118(3) Uani 1 1 d . . .
H41 H 0.4415 0.8383 0.4178 0.142 Uiso 1 1 calc R . .
C42 C 0.5047(6) 0.9323(8) 0.3977(5) 0.144(5) Uani 1 1 d . . .
H42 H 0.5139 0.9678 0.4243 0.172 Uiso 1 1 calc R . .
C43 C 0.5284(5) 0.9396(5) 0.3554(4) 0.116(3) Uani 1 1 d . . .
H43 H 0.5589 0.9814 0.3483 0.140 Uiso 1 1 calc R . .
C51 C 0.4155(3) 0.3566(5) 0.3501(2) 0.073(2) Uani 1 1 d . . .
H51 H 0.3847 0.3186 0.3345 0.088 Uiso 1 1 calc R . .
C52 C 0.4014(3) 0.4214(5) 0.3771(2) 0.076(2) Uani 1 1 d . . .
H52 H 0.3595 0.4385 0.3846 0.091 Uiso 1 1 calc R . .
C53 C 0.4610(3) 0.4577(4) 0.3916(2) 0.0624(16) Uani 1 1 d . . .
H53 H 0.4665 0.5057 0.4115 0.075 Uiso 1 1 calc R . .
C61 C 0.5769(4) 0.1693(4) 0.3436(2) 0.084(2) Uani 1 1 d . . .
H61 H 0.5511 0.1317 0.3235 0.101 Uiso 1 1 calc R . .
C62 C 0.6297(4) 0.1485(4) 0.3729(2) 0.086(2) Uani 1 1 d . . .
H62 H 0.6481 0.0940 0.3780 0.103 Uiso 1 1 calc R . .
C63 C 0.6520(3) 0.2239(4) 0.3942(2) 0.0660(16) Uani 1 1 d . . .
H63 H 0.6894 0.2293 0.4165 0.079 Uiso 1 1 calc R . .
N11 N 0.6738(2) 0.4593(3) 0.36512(14) 0.0510(11) Uani 1 1 d . . .
N12 N 0.6906(2) 0.5426(3) 0.36485(14) 0.0497(11) Uani 1 1 d . . .
N21 N 0.6019(2) 0.5273(3) 0.44105(14) 0.0538(12) Uani 1 1 d . . .
N22 N 0.6340(2) 0.5957(3) 0.42742(15) 0.0508(11) Uani 1 1 d . . .
N31 N 0.4111(2) 0.8163(3) 0.24979(19) 0.0625(13) Uani 1 1 d . . .
N32 N 0.3893(2) 0.7789(3) 0.28794(18) 0.0622(13) Uani 1 1 d . . .
N41 N 0.5040(3) 0.8812(3) 0.3252(2) 0.0819(18) Uani 1 1 d . . .
N42 N 0.4633(3) 0.8348(4) 0.3492(2) 0.0806(16) Uani 1 1 d . . .
N51 N 0.5102(2) 0.4176(3) 0.37455(14) 0.0508(12) Uani 1 1 d . . .
N52 N 0.4810(2) 0.3544(3) 0.34863(15) 0.0587(13) Uani 1 1 d . . .
N61 N 0.6131(2) 0.2864(3) 0.37866(16) 0.0584(12) Uani 1 1 d . . .
N62 N 0.5669(2) 0.2515(3) 0.34764(16) 0.0636(14) Uani 1 1 d . . .
O1 O 0.6949(2) 0.3825(3) 0.45614(14) 0.0697(12) Uani 1 1 d . . .
H1A H 0.7268 0.4138 0.4650 0.105 Uiso 1 1 d R . .
H1B H 0.6980 0.3512 0.4799 0.105 Uiso 1 1 d R . .
O2 O 0.5606(2) 0.3514(3) 0.46662(14) 0.0783(13) Uani 1 1 d . . .
H2A H 0.5363 0.3095 0.4692 0.117 Uiso 1 1 d R . .
H2B H 0.5736 0.3432 0.4951 0.117 Uiso 1 1 d R . .
O3 O 0.5116(11) 1.0014(5) 0.2628(3) 0.116(5) Uani 0.50 1 d P . .
H3A H 0.4755 1.0247 0.2606 0.174 Uiso 1 1 d R . .
N71 N 0.6309(3) 0.5464(4) 0.2372(2) 0.0839(17) Uani 1 1 d . . .
C71 C 0.6785(4) 0.5319(4) 0.2219(2) 0.0681(17) Uani 1 1 d . . .
C72 C 0.7379(4) 0.5173(6) 0.2006(3) 0.103(3) Uani 1 1 d . . .
H72A H 0.7350 0.5457 0.1701 0.154 Uiso 1 1 calc R . .
H72B H 0.7438 0.4567 0.1962 0.154 Uiso 1 1 calc R . .
H72C H 0.7752 0.5398 0.2210 0.154 Uiso 1 1 calc R . .
N72 N 0.4772(4) 0.2133(6) 0.4455(3) 0.131(3) Uani 1 1 d . . .
C73 C 0.4312(5) 0.1835(7) 0.4407(4) 0.132(4) Uani 1 1 d . . .
C74 C 0.3608(7) 0.1515(12) 0.4370(5) 0.241(9) Uani 1 1 d . . .
H74A H 0.3308 0.1982 0.4281 0.362 Uiso 1 1 calc R . .
H74B H 0.3517 0.1285 0.4673 0.362 Uiso 1 1 calc R . .
H74C H 0.3548 0.1072 0.4130 0.362 Uiso 1 1 calc R . .
B1 B 0.6157(5) 0.1262(6) 0.2152(3) 0.106(3) Uani 1 1 d D A 1
F1 F 0.5629(2) 0.1566(3) 0.23273(16) 0.1103(16) Uani 1 1 d D A 1
F2 F 0.6204(2) 0.0423(3) 0.2244(2) 0.142(2) Uani 1 1 d D A 1
F3 F 0.6110(4) 0.1408(6) 0.1683(2) 0.216(4) Uani 1 1 d D A 1
F4 F 0.6712(3) 0.1644(5) 0.2358(3) 0.195(3) Uani 1 1 d D A 1
B2A B 0.1676(6) 0.1621(8) 0.0763(4) 0.068(3) Uiso 0.50 1 d PD B 2
F5A F 0.1019(4) 0.1509(6) 0.0666(3) 0.087(3) Uiso 0.50 1 d PD B 2
F6A F 0.1879(4) 0.2051(6) 0.1163(3) 0.095(2) Uiso 0.50 1 d PD B 2
F7A F 0.1962(4) 0.2062(5) 0.0394(2) 0.083(2) Uiso 0.50 1 d PD B 2
F8A F 0.1949(7) 0.0845(8) 0.0743(6) 0.202(6) Uiso 0.50 1 d PD B 2
B2B B 0.1645(6) 0.1863(8) 0.0794(4) 0.068(3) Uiso 0.50 1 d PD C 3
F5B F 0.1032(5) 0.1943(8) 0.0578(4) 0.129(4) Uiso 0.50 1 d PD C 3
F6B F 0.2069(5) 0.1545(8) 0.0491(3) 0.115(3) Uiso 0.50 1 d PD C 3
F7B F 0.1768(7) 0.1296(8) 0.1173(4) 0.151(4) Uiso 0.50 1 d PD C 3
F8B F 0.1782(5) 0.2610(7) 0.1011(4) 0.122(3) Uiso 0.50 1 d PD C 3
B3A B 0.7214(5) 0.8383(7) 0.4059(4) 0.054(3) Uiso 0.50 1 d PD D 4
F9A F 0.6548(4) 0.8247(6) 0.3990(3) 0.078(3) Uiso 0.50 1 d PD D 4
F10A F 0.7529(5) 0.7809(7) 0.3810(3) 0.119(3) Uiso 0.50 1 d PD D 4
F11A F 0.7457(6) 0.8290(7) 0.4514(3) 0.124(4) Uiso 0.50 1 d PD D 4
F12A F 0.7313(6) 0.9200(6) 0.3914(4) 0.123(4) Uiso 0.50 1 d PD D 4
B3B B 0.7063(7) 0.8659(10) 0.4092(5) 0.054(3) Uiso 0.30 1 d PD E 5
F9B F 0.6685(9) 0.7981(8) 0.3937(6) 0.064(4) Uiso 0.30 1 d PD E 5
F10B F 0.7174(7) 0.8596(10) 0.4565(4) 0.090(4) Uiso 0.30 1 d PD E 5
F11B F 0.7626(9) 0.8507(15) 0.3877(6) 0.141(7) Uiso 0.30 1 d PD E 5
F12B F 0.6813(8) 0.9384(8) 0.3883(5) 0.104(4) Uiso 0.30 1 d PD E 5
B3C B 0.7473(11) 0.8168(14) 0.3919(7) 0.054(3) Uiso 0.20 1 d PD F 6
F9C F 0.7756(12) 0.7926(18) 0.3535(7) 0.138(10) Uiso 0.20 1 d PD F 6
F10C F 0.7695(13) 0.7666(14) 0.4286(7) 0.120(8) Uiso 0.20 1 d PD F 6
F11C F 0.7596(12) 0.8989(12) 0.4070(9) 0.102(7) Uiso 0.20 1 d PD F 6
F12C F 0.6811(10) 0.8059(16) 0.3812(9) 0.098(10) Uiso 0.20 1 d PD F 6

loop_
_atom_site_aniso_label
_atom_site_aniso_U_11
_atom_site_aniso_U_22
_atom_site_aniso_U_33
_atom_site_aniso_U_23
_atom_site_aniso_U_13
_atom_site_aniso_U_12
Zn1 0.0391(4) 0.0636(5) 0.0446(4) 0.0073(3) -0.0041(3) -0.0121(3)
Zn2 0.0510(6) 0.0460(6) 0.1134(9) 0.000 -0.0103(6) 0.000
C1 0.048(3) 0.055(3) 0.044(3) 0.000(2) 0.005(2) -0.009(3)
C2 0.046(3) 0.060(3) 0.038(3) 0.004(2) 0.002(2) -0.006(3)
C3 0.049(3) 0.064(4) 0.044(3) -0.001(3) 0.005(2) -0.009(3)
C4 0.049(3) 0.058(3) 0.048(3) -0.003(3) -0.002(2) -0.001(3)
C5 0.055(4) 0.079(4) 0.068(4) -0.010(3) 0.002(3) 0.002(3)
C6 0.068(4) 0.062(4) 0.062(4) 0.012(3) -0.031(3) -0.024(3)
C7 0.070(4) 0.058(4) 0.041(3) 0.003(3) -0.007(3) -0.005(3)
C8 0.065(5) 0.053(5) 0.040(4) 0.000 0.001(4) 0.000
C11 0.039(3) 0.078(4) 0.074(4) 0.013(3) 0.008(3) -0.011(3)
C12 0.042(3) 0.087(5) 0.082(4) 0.013(4) 0.021(3) 0.000(3)
C13 0.054(4) 0.063(4) 0.070(4) 0.007(3) 0.011(3) 0.003(3)
C21 0.087(5) 0.073(4) 0.053(4) -0.010(3) -0.004(3) -0.017(4)
C22 0.113(6) 0.102(6) 0.038(3) -0.016(3) 0.005(4) -0.016(5)
C23 0.070(4) 0.087(5) 0.042(3) 0.005(3) 0.005(3) -0.013(3)
C31 0.046(4) 0.072(4) 0.097(5) -0.012(4) 0.012(3) 0.003(3)
C32 0.047(4) 0.068(4) 0.100(5) -0.008(4) -0.006(4) 0.004(3)
C33 0.056(4) 0.064(4) 0.076(4) -0.004(3) -0.011(3) 0.015(3)
C41 0.088(6) 0.153(9) 0.111(7) -0.075(7) -0.001(5) 0.013(6)
C42 0.114(8) 0.138(9) 0.169(11) -0.097(9) -0.025(8) 0.019(7)
C43 0.109(7) 0.067(5) 0.164(9) -0.040(6) -0.029(7) 0.002(5)
C51 0.039(4) 0.104(6) 0.071(4) 0.038(4) -0.022(3) -0.032(4)
C52 0.042(4) 0.116(6) 0.069(4) 0.032(4) 0.003(3) -0.004(4)
C53 0.043(4) 0.094(5) 0.050(3) 0.010(3) 0.004(3) -0.005(3)
C61 0.113(6) 0.055(4) 0.074(4) 0.008(3) -0.034(4) -0.009(4)
C62 0.112(6) 0.063(4) 0.075(4) 0.011(4) -0.026(4) 0.006(4)
C63 0.066(4) 0.070(4) 0.059(4) 0.009(3) -0.009(3) 0.002(3)
N11 0.043(3) 0.061(3) 0.048(3) 0.004(2) 0.004(2) -0.005(2)
N12 0.038(3) 0.065(3) 0.047(2) 0.005(2) 0.003(2) -0.009(2)
N21 0.048(3) 0.074(3) 0.039(3) 0.003(2) 0.001(2) -0.014(2)
N22 0.049(3) 0.064(3) 0.038(2) 0.002(2) -0.003(2) -0.012(2)
N31 0.050(3) 0.053(3) 0.082(3) -0.006(3) -0.003(3) 0.004(2)
N32 0.049(3) 0.066(3) 0.070(3) -0.011(3) 0.000(3) 0.008(2)
N41 0.073(4) 0.054(3) 0.111(5) -0.026(3) -0.027(4) 0.005(3)
N42 0.067(4) 0.077(4) 0.096(4) -0.032(4) 0.001(3) 0.010(3)
N51 0.043(3) 0.066(3) 0.040(2) 0.005(2) -0.008(2) -0.016(2)
N52 0.052(3) 0.072(3) 0.048(3) 0.017(3) -0.011(2) -0.016(3)
N61 0.058(3) 0.056(3) 0.055(3) 0.008(2) -0.016(2) -0.007(2)
N62 0.070(3) 0.051(3) 0.063(3) 0.015(2) -0.026(3) -0.016(2)
O1 0.055(3) 0.087(3) 0.062(2) 0.012(2) -0.014(2) -0.011(2)
O2 0.073(3) 0.105(3) 0.055(2) 0.022(2) -0.003(2) -0.032(3)
O3 0.250(18) 0.055(5) 0.048(9) -0.001(4) 0.038(12) -0.028(8)
N71 0.083(4) 0.088(4) 0.079(4) -0.012(3) 0.005(3) 0.005(3)
C71 0.059(4) 0.077(4) 0.064(4) -0.012(3) -0.010(3) 0.003(3)
C72 0.063(5) 0.138(7) 0.105(6) -0.021(5) -0.003(4) 0.011(5)
N72 0.101(6) 0.129(7) 0.158(7) 0.013(5) 0.000(5) -0.049(5)
C73 0.098(7) 0.122(8) 0.167(10) 0.040(7) -0.030(7) -0.040(6)
C74 0.157(12) 0.30(2) 0.248(17) 0.080(15) -0.042(12) -0.149(14)
B1 0.099(8) 0.109(8) 0.113(8) 0.020(6) 0.024(6) 0.057(7)
F1 0.097(3) 0.124(4) 0.114(3) 0.029(3) 0.032(3) 0.062(3)
F2 0.091(3) 0.098(4) 0.241(7) 0.000(4) 0.036(4) 0.032(3)
F3 0.228(9) 0.309(11) 0.122(5) 0.045(6) 0.070(5) 0.133(8)
F4 0.109(5) 0.151(6) 0.326(11) 0.023(6) 0.021(6) -0.018(4)

loop_
_atom_type_symbol
_atom_type_description
_atom_type_scat_dispersion_real
_atom_type_scat_dispersion_imag
_atom_type_scat_source
C C 0.0033 0.0016 'International Tables Vol C Tables 4.2.6.8 and 6.1.1.4'
H H 0.0000 0.0000 'International Tables Vol C Tables 4.2.6.8 and 6.1.1.4'
B B 0.0013 0.0007 'International Tables Vol C Tables 4.2.6.8 and 6.1.1.4'
N N 0.0061 0.0033 'International Tables Vol C Tables 4.2.6.8 and 6.1.1.4'
O O 0.0106 0.0060 'International Tables Vol C Tables 4.2.6.8 and 6.1.1.4'
F F 0.0171 0.0103 'International Tables Vol C Tables 4.2.6.8 and 6.1.1.4'
Zn Zn 0.2839 1.4301 'International Tables Vol C Tables 4.2.6.8 and 6.1.1.4'

loop_
_geom_angle_atom_site_label_1
_geom_angle_atom_site_label_2
_geom_angle_atom_site_label_3
_geom_angle
_geom_angle_site_symmetry_1
_geom_angle_site_symmetry_3
N61 Zn1 N21 179.50(18) . .
N61 Zn1 N11 92.07(18) . .
N21 Zn1 N11 88.37(17) . .
N61 Zn1 O1 91.23(17) . .
N21 Zn1 O1 89.04(17) . .
N11 Zn1 O1 84.28(16) . .
N61 Zn1 N51 87.85(18) . .
N21 Zn1 N51 91.79(17) . .
N11 Zn1 N51 108.08(16) . .
O1 Zn1 N51 167.63(16) . .
N61 Zn1 O2 89.92(18) . .
N21 Zn1 O2 89.70(18) . .
N11 Zn1 O2 166.95(16) . .
O1 Zn1 O2 82.78(16) . .
N51 Zn1 O2 84.88(16) . .
O3 Zn2 O3 23.6(7) . 2_655
O3 Zn2 N31 111.4(7) . 2_655
O3 Zn2 N31 122.6(7) 2_655 2_655
O3 Zn2 N31 122.6(7) . .
O3 Zn2 N31 111.4(7) 2_655 .
N31 Zn2 N31 125.0(3) 2_655 .
O3 Zn2 N41 78.0(3) . .
O3 Zn2 N41 97.8(3) 2_655 .
N31 Zn2 N41 94.4(2) 2_655 .
N31 Zn2 N41 87.5(2) . .
O3 Zn2 N41 97.8(3) . 2_655
O3 Zn2 N41 78.0(3) 2_655 2_655
N31 Zn2 N41 87.5(2) 2_655 2_655
N31 Zn2 N41 94.4(2) . 2_655
N41 Zn2 N41 175.9(3) . 2_655
N12 C1 N22 109.8(4) . .
N12 C1 C2 111.5(4) . .
N22 C1 C2 112.6(4) . .
N12 C1 H1 107.6 . .
N22 C1 H1 107.6 . .
C2 C1 H1 107.6 . .
C3 C2 C1 112.4(4) . .
C3 C2 H2C 109.1 . .
C1 C2 H2C 109.1 . .
C3 C2 H2D 109.1 . .
C1 C2 H2D 109.1 . .
H2C C2 H2D 107.8 . .
C2 C3 C4 111.3(4) . .
C2 C3 H3C 109.4 . .
C4 C3 H3C 109.4 . .
C2 C3 H3D 109.4 . .
C4 C3 H3D 109.4 . .
H3C C3 H3D 108.0 . .
C5 C4 C3 114.4(5) . .
C5 C4 H4A 108.7 . .
C3 C4 H4A 108.7 . .
C5 C4 H4B 108.7 . .
C3 C4 H4B 108.7 . .
H4A C4 H4B 107.6 . .
N42 C5 N32 109.8(5) . .
N42 C5 C4 113.2(5) . .
N32 C5 C4 111.7(5) . .
N42 C5 H5 107.3 . .
N32 C5 H5 107.3 . .
C4 C5 H5 107.3 . .
N52 C6 N62 110.4(5) . .
N52 C6 C7 111.7(5) . .
N62 C6 C7 111.4(5) . .
N52 C6 H6 107.7 . .
N62 C6 H6 107.7 . .
C7 C6 H6 107.7 . .
C6 C7 C8 113.3(5) . .
C6 C7 H7A 108.9 . .
C8 C7 H7A 108.9 . .
C6 C7 H7B 108.9 . .
C8 C7 H7B 108.9 . .
H7A C7 H7B 107.7 . .
C7 C8 C7 116.4(7) 2_655 .
C7 C8 H8A 108.2 2_655 .
C7 C8 H8A 108.2 . .
C7 C8 H8B 108.2 2_655 .
C7 C8 H8B 108.2 . .
H8A C8 H8B 107.3 . .
N12 C11 C12 107.2(5) . .
N12 C11 H11 126.4 . .
C12 C11 H11 126.4 . .
C11 C12 C13 104.3(5) . .
C11 C12 H12 127.9 . .
C13 C12 H12 127.9 . .
N11 C13 C12 112.2(6) . .
N11 C13 H13 123.9 . .
C12 C13 H13 123.9 . .
N22 C21 C22 106.9(6) . .
N22 C21 H21 126.6 . .
C22 C21 H21 126.6 . .
C23 C22 C21 105.7(5) . .
C23 C22 H22 127.2 . .
C21 C22 H22 127.2 . .
N21 C23 C22 111.4(6) . .
N21 C23 H23 124.3 . .
C22 C23 H23 124.3 . .
N32 C31 C32 107.7(6) . .
N32 C31 H31 126.1 . .
C32 C31 H31 126.1 . .
C31 C32 C33 105.6(6) . .
C31 C32 H32 127.2 . .
C33 C32 H32 127.2 . .
N31 C33 C32 110.1(6) . .
N31 C33 H33 124.9 . .
C32 C33 H33 124.9 . .
N42 C41 C42 106.3(10) . .
N42 C41 H41 126.9 . .
C42 C41 H41 126.9 . .
C43 C42 C41 105.5(9) . .
C43 C42 H42 127.2 . .
C41 C42 H42 127.2 . .
N41 C43 C42 112.0(10) . .
N41 C43 H43 124.0 . .
C42 C43 H43 124.0 . .
C52 C51 N52 108.6(6) . .
C52 C51 H51 125.7 . .
N52 C51 H51 125.7 . .
C51 C52 C53 104.7(6) . .
C51 C52 H52 127.7 . .
C53 C52 H52 127.7 . .
N51 C53 C52 112.1(6) . .
N51 C53 H53 123.9 . .
C52 C53 H53 123.9 . .
N62 C61 C62 108.1(6) . .
N62 C61 H61 125.9 . .
C62 C61 H61 125.9 . .
C61 C62 C63 105.6(6) . .
C61 C62 H62 127.2 . .
C63 C62 H62 127.2 . .
N61 C63 C62 109.7(6) . .
N61 C63 H63 125.1 . .
C62 C63 H63 125.1 . .
C13 N11 N12 105.1(4) . .
C13 N11 Zn1 125.9(4) . .
N12 N11 Zn1 124.1(3) . .
C11 N12 N11 111.1(5) . .
C11 N12 C1 127.6(5) . .
N11 N12 C1 120.9(4) . .
C23 N21 N22 104.6(5) . .
C23 N21 Zn1 126.1(4) . .
N22 N21 Zn1 123.3(3) . .
C21 N22 N21 111.5(5) . .
C21 N22 C1 126.7(5) . .
N21 N22 C1 121.3(4) . .
C33 N31 N32 106.1(5) . .
C33 N31 Zn2 128.2(5) . .
N32 N31 Zn2 124.7(4) . .
C31 N32 N31 110.5(5) . .
C31 N32 C5 128.6(6) . .
N31 N32 C5 120.6(5) . .
C43 N41 N42 105.0(8) . .
C43 N41 Zn2 130.4(7) . .
N42 N41 Zn2 122.0(4) . .
C41 N42 N41 111.2(7) . .
C41 N42 C5 127.8(8) . .
N41 N42 C5 120.2(5) . .
C53 N51 N52 104.2(5) . .
C53 N51 Zn1 125.0(4) . .
N52 N51 Zn1 122.4(4) . .
N51 N52 C51 110.4(6) . .
N51 N52 C6 120.8(4) . .
C51 N52 C6 128.1(6) . .
C63 N61 N62 105.7(5) . .
C63 N61 Zn1 126.4(4) . .
N62 N61 Zn1 125.8(4) . .
C61 N62 N61 110.8(5) . .
C61 N62 C6 126.3(5) . .
N61 N62 C6 122.5(5) . .
Zn1 O1 H1A 130.7 . .
Zn1 O1 H1B 126.4 . .
H1A O1 H1B 96.8 . .
Zn1 O2 H2A 134.8 . .
Zn1 O2 H2B 132.0 . .
H2A O2 H2B 85.5 . .
O3 O3 Zn2 78.2(4) 2_655 .
O3 O3 H3A 60.6 2_655 .
Zn2 O3 H3A 109.8 . .
N71 C71 C72 176.6(8) . .
C71 C72 H72A 109.5 . .
C71 C72 H72B 109.5 . .
H72A C72 H72B 109.5 . .
C71 C72 H72C 109.5 . .
H72A C72 H72C 109.5 . .
H72B C72 H72C 109.5 . .
N72 C73 C74 171.8(16) . .
C73 C74 H74A 109.5 . .
C73 C74 H74B 109.5 . .
H74A C74 H74B 109.5 . .
C73 C74 H74C 109.5 . .
H74A C74 H74C 109.5 . .
H74B C74 H74C 109.5 . .
F1 B1 F3 109.8(7) . .
F1 B1 F2 109.0(7) . .
F3 B1 F2 110.8(8) . .
F1 B1 F4 110.6(8) . .
F3 B1 F4 108.5(8) . .
F2 B1 F4 108.1(7) . .
F8A B2A F5A 106.3(10) . .
F8A B2A F6A 113.6(13) . .
F5A B2A F6A 116.3(10) . .
F8A B2A F7A 101.8(10) . .
F5A B2A F7A 113.0(10) . .
F6A B2A F7A 105.1(9) . .
F5B B2B F8B 105.4(10) . .
F5B B2B F6B 111.6(10) . .
F8B B2B F6B 119.4(12) . .
F5B B2B F7B 119.5(13) . .
F8B B2B F7B 101.1(9) . .
F6B B2B F7B 100.2(9) . .
F11A B3A F10A 106.5(9) . .
F11A B3A F9A 112.2(10) . .
F10A B3A F9A 110.1(9) . .
F11A B3A F12A 109.9(9) . .
F10A B3A F12A 112.0(10) . .
F9A B3A F12A 106.3(9) . .
F10B B3B F12B 121.0(15) . .
F10B B3B F9B 107.1(11) . .
F12B B3B F9B 110.2(12) . .
F10B B3B F11B 111.8(12) . .
F12B B3B F11B 104.0(11) . .
F9B B3B F11B 101.0(17) . .
F9C B3C F10C 109.0(14) . .
F9C B3C F12C 106.8(13) . .
F10C B3C F12C 110(2) . .
F9C B3C F11C 116(2) . .
F10C B3C F11C 105.9(13) . .
F12C B3C F11C 109.3(14) . .

loop_
_geom_bond_atom_site_label_1
_geom_bond_atom_site_label_2
_geom_bond_distance
_geom_bond_site_symmetry_2
Zn1 N61 2.114(5) .
Zn1 N21 2.122(5) .
Zn1 N11 2.131(4) .
Zn1 O1 2.144(4) .
Zn1 N51 2.155(4) .
Zn1 O2 2.174(4) .
Zn2 O3 2.027(8) .
Zn2 O3 2.027(8) 2_655
Zn2 N31 2.061(5) 2_655
Zn2 N31 2.061(5) .
Zn2 N41 2.150(7) .
Zn2 N41 2.150(7) 2_655
C1 N12 1.462(7) .
C1 N22 1.466(7) .
C1 C2 1.509(7) .
C1 H1 1.0000 .
C2 C3 1.508(8) .
C2 H2C 0.9900 .
C2 H2D 0.9900 .
C3 C4 1.526(7) .
C3 H3C 0.9900 .
C3 H3D 0.9900 .
C4 C5 1.497(8) .
C4 H4A 0.9900 .
C4 H4B 0.9900 .
C5 N42 1.440(8) .
C5 N32 1.454(8) .
C5 H5 1.0000 .
C6 N52 1.464(8) .
C6 N62 1.470(7) .
C6 C7 1.535(8) .
C6 H6 1.0000 .
C7 C8 1.540(7) .
C7 H7A 0.9900 .
C7 H7B 0.9900 .
C8 C7 1.540(7) 2_655
C8 H8A 0.9900 .
C8 H8B 0.9900 .
C11 N12 1.340(7) .
C11 C12 1.386(9) .
C11 H11 0.9500 .
C12 C13 1.390(8) .
C12 H12 0.9500 .
C13 N11 1.313(7) .
C13 H13 0.9500 .
C21 N22 1.338(7) .
C21 C22 1.372(9) .
C21 H21 0.9500 .
C22 C23 1.362(9) .
C22 H22 0.9500 .
C23 N21 1.341(7) .
C23 H23 0.9500 .
C31 N32 1.343(8) .
C31 C32 1.368(10) .
C31 H31 0.9500 .
C32 C33 1.396(9) .
C32 H32 0.9500 .
C33 N31 1.331(8) .
C33 H33 0.9500 .
C41 N42 1.348(9) .
C41 C42 1.387(15) .
C41 H41 0.9500 .
C42 C43 1.361(15) .
C42 H42 0.9500 .
C43 N41 1.327(10) .
C43 H43 0.9500 .
C51 C52 1.337(10) .
C51 N52 1.353(8) .
C51 H51 0.9500 .
C52 C53 1.379(9) .
C52 H52 0.9500 .
C53 N51 1.333(8) .
C53 H53 0.9500 .
C61 N62 1.328(8) .
C61 C62 1.337(10) .
C61 H61 0.9500 .
C62 C63 1.397(9) .
C62 H62 0.9500 .
C63 N61 1.321(7) .
C63 H63 0.9500 .
N11 N12 1.366(6) .
N21 N22 1.350(6) .
N31 N32 1.363(7) .
N41 N42 1.357(8) .
N51 N52 1.349(6) .
N61 N62 1.348(6) .
O1 H1A 0.8399 .
O1 H1B 0.8399 .
O2 H2A 0.8401 .
O2 H2B 0.8399 .
O3 O3 0.83(2) 2_655
O3 H3A 0.8255 .
N71 C71 1.139(8) .
C71 C72 1.444(11) .
C72 H72A 0.9800 .
C72 H72B 0.9800 .
C72 H72C 0.9800 .
N72 C73 1.054(10) .
C73 C74 1.528(15) .
C74 H74A 0.9800 .
C74 H74B 0.9800 .
C74 H74C 0.9800 .
B1 F1 1.336(8) .
B1 F3 1.357(9) .
B1 F2 1.358(9) .
B1 F4 1.369(10) .
B2A F8A 1.357(12) .
B2A F5A 1.361(11) .
B2A F6A 1.362(12) .
B2A F7A 1.444(12) .
B2B F5B 1.348(12) .
B2B F8B 1.353(12) .
B2B F6B 1.390(12) .
B2B F7B 1.411(12) .
B3A F11A 1.353(11) .
B3A F10A 1.363(11) .
B3A F9A 1.380(11) .
B3A F12A 1.383(11) .
B3B F10B 1.354(13) .
B3B F12B 1.370(13) .
B3B F9B 1.371(13) .
B3B F11B 1.393(13) .
B3C F9C 1.354(14) .
B3C F10C 1.358(14) .
B3C F12C 1.374(14) .
B3C F11C 1.387(14) .

loop_
_geom_hbond_atom_site_label_D
_geom_hbond_atom_site_label_H
_geom_hbond_atom_site_label_A
_geom_hbond_distance_DH
_geom_hbond_distance_HA
_geom_hbond_distance_DA
_geom_hbond_angle_DHA
_geom_hbond_site_symmetry_A
O1 H1B F7A 0.84 1.94 2.768(8) 170.1 8_556
O1 H1B F6B 0.84 1.97 2.713(10) 146.4 8_556
O2 H2A N72 0.84 2.02 2.808(9) 155.5 .
O2 H2B F5A 0.84 2.07 2.899(9) 168.3 8_556
O2 H2B F5B 0.84 1.93 2.762(11) 170.9 8_556
O3 H3A F2 0.83 2.09 2.86(2) 155.3 2_665
O3 H3A F1 0.83 2.25 2.911(16) 137.0 2_665

loop_
_geom_torsion_atom_site_label_1
_geom_torsion_atom_site_label_2
_geom_torsion_atom_site_label_3
_geom_torsion_atom_site_label_4
_geom_torsion
_geom_torsion_site_symmetry_1
_geom_torsion_site_symmetry_4
N12 C1 C2 C3 -179.9(4) . .
N22 C1 C2 C3 56.1(6) . .
C1 C2 C3 C4 164.2(4) . .
C2 C3 C4 C5 178.4(5) . .
C3 C4 C5 N42 49.8(7) . .
C3 C4 C5 N32 174.3(5) . .
N52 C6 C7 C8 -58.7(6) . .
N62 C6 C7 C8 177.4(5) . .
C6 C7 C8 C7 -64.1(4) . 2_655
N12 C11 C12 C13 0.5(7) . .
C11 C12 C13 N11 0.9(7) . .
N22 C21 C22 C23 -0.6(8) . .
C21 C22 C23 N21 0.7(9) . .
N32 C31 C32 C33 -0.6(7) . .
C31 C32 C33 N31 0.8(7) . .
N42 C41 C42 C43 -3.1(12) . .
C41 C42 C43 N41 2.1(12) . .
N52 C51 C52 C53 0.1(7) . .
C51 C52 C53 N51 0.0(7) . .
N62 C61 C62 C63 -1.2(9) . .
C61 C62 C63 N61 1.0(9) . .
C12 C13 N11 N12 -1.9(6) . .
C12 C13 N11 Zn1 -157.6(4) . .
N61 Zn1 N11 C13 -32.3(5) . .
N21 Zn1 N11 C13 147.9(5) . .
O1 Zn1 N11 C13 58.7(5) . .
N51 Zn1 N11 C13 -120.7(5) . .
O2 Zn1 N11 C13 66.3(10) . .
N61 Zn1 N11 N12 176.3(4) . .
N21 Zn1 N11 N12 -3.4(4) . .
O1 Zn1 N11 N12 -92.6(4) . .
N51 Zn1 N11 N12 87.9(4) . .
O2 Zn1 N11 N12 -85.1(9) . .
C12 C11 N12 N11 -1.8(6) . .
C12 C11 N12 C1 -175.0(5) . .
C13 N11 N12 C11 2.3(6) . .
Zn1 N11 N12 C11 158.5(4) . .
C13 N11 N12 C1 176.1(5) . .
Zn1 N11 N12 C1 -27.7(6) . .
N22 C1 N12 C11 -124.9(5) . .
C2 C1 N12 C11 109.5(6) . .
N22 C1 N12 N11 62.4(6) . .
C2 C1 N12 N11 -63.2(6) . .
C22 C23 N21 N22 -0.5(7) . .
C22 C23 N21 Zn1 152.6(5) . .
N11 Zn1 N21 C23 -147.4(5) . .
O1 Zn1 N21 C23 -63.1(5) . .
N51 Zn1 N21 C23 104.6(5) . .
O2 Zn1 N21 C23 19.7(5) . .
N11 Zn1 N21 N22 1.0(4) . .
O1 Zn1 N21 N22 85.3(4) . .
N51 Zn1 N21 N22 -107.0(4) . .
O2 Zn1 N21 N22 168.1(4) . .
C22 C21 N22 N21 0.4(8) . .
C22 C21 N22 C1 172.8(6) . .
C23 N21 N22 C21 0.1(6) . .
Zn1 N21 N22 C21 -154.0(4) . .
C23 N21 N22 C1 -172.9(5) . .
Zn1 N21 N22 C1 33.0(6) . .
N12 C1 N22 C21 122.1(6) . .
C2 C1 N22 C21 -113.0(6) . .
N12 C1 N22 N21 -66.1(6) . .
C2 C1 N22 N21 58.8(6) . .
C32 C33 N31 N32 -0.6(6) . .
C32 C33 N31 Zn2 -169.4(4) . .
O3 Zn2 N31 C33 75.4(6) . .
O3 Zn2 N31 C33 52.1(6) 2_655 .
N31 Zn2 N31 C33 -116.8(5) 2_655 .
N41 Zn2 N31 C33 149.5(5) . .
N41 Zn2 N31 C33 -26.8(5) 2_655 .
O3 Zn2 N31 N32 -91.4(5) . .
O3 Zn2 N31 N32 -114.8(5) 2_655 .
N31 Zn2 N31 N32 76.3(4) 2_655 .
N41 Zn2 N31 N32 -17.4(4) . .
N41 Zn2 N31 N32 166.3(4) 2_655 .
C32 C31 N32 N31 0.3(7) . .
C32 C31 N32 C5 -172.8(6) . .
C33 N31 N32 C31 0.2(6) . .
Zn2 N31 N32 C31 169.5(4) . .
C33 N31 N32 C5 174.0(5) . .
Zn2 N31 N32 C5 -16.8(7) . .
N42 C5 N32 C31 -125.0(6) . .
C4 C5 N32 C31 108.6(7) . .
N42 C5 N32 N31 62.5(7) . .
C4 C5 N32 N31 -63.9(7) . .
C42 C43 N41 N42 -0.2(10) . .
C42 C43 N41 Zn2 161.6(7) . .
O3 Zn2 N41 C43 -21.1(10) . .
O3 Zn2 N41 C43 -34.0(10) 2_655 .
N31 Zn2 N41 C43 89.8(7) 2_655 .
N31 Zn2 N41 C43 -145.2(7) . .
O3 Zn2 N41 N42 138.0(8) . .
O3 Zn2 N41 N42 125.1(8) 2_655 .
N31 Zn2 N41 N42 -111.0(5) 2_655 .
N31 Zn2 N41 N42 13.9(5) . .
C42 C41 N42 N41 3.2(10) . .
C42 C41 N42 C5 172.5(7) . .
C43 N41 N42 C41 -1.9(8) . .
Zn2 N41 N42 C41 -165.6(5) . .
C43 N41 N42 C5 -172.1(6) . .
Zn2 N41 N42 C5 24.2(8) . .
N32 C5 N42 C41 125.2(8) . .
C4 C5 N42 C41 -109.2(8) . .
N32 C5 N42 N41 -66.3(7) . .
C4 C5 N42 N41 59.2(8) . .
C52 C53 N51 N52 0.0(6) . .
C52 C53 N51 Zn1 -148.4(4) . .
N61 Zn1 N51 C53 146.5(5) . .
N21 Zn1 N51 C53 -33.1(5) . .
N11 Zn1 N51 C53 -122.0(5) . .
O1 Zn1 N51 C53 60.5(10) . .
O2 Zn1 N51 C53 56.4(5) . .
N61 Zn1 N51 N52 3.4(4) . .
N21 Zn1 N51 N52 -176.2(4) . .
N11 Zn1 N51 N52 94.9(4) . .
O1 Zn1 N51 N52 -82.5(9) . .
O2 Zn1 N51 N52 -86.7(4) . .
C53 N51 N52 C51 0.0(6) . .
Zn1 N51 N52 C51 149.5(4) . .
C53 N51 N52 C6 171.8(5) . .
Zn1 N51 N52 C6 -38.7(6) . .
C52 C51 N52 N51 -0.1(7) . .
C52 C51 N52 C6 -171.0(5) . .
N62 C6 N52 N51 66.6(6) . .
C7 C6 N52 N51 -57.9(6) . .
N62 C6 N52 C51 -123.3(6) . .
C62 C63 N61 N62 -0.3(7) . .
C62 C63 N61 Zn1 163.7(5) . .
N11 Zn1 N61 C63 95.3(5) . .
O1 Zn1 N61 C63 11.0(5) . .
N51 Zn1 N61 C63 -156.7(5) . .
O2 Zn1 N61 C63 -71.8(5) . .
N21 Zn1 N61 N62 49(21) . .
N11 Zn1 N61 N62 -103.8(4) . .
O1 Zn1 N61 N62 171.9(4) . .
N51 Zn1 N61 N62 4.3(4) . .
O2 Zn1 N61 N62 89.1(4) . .
C62 C61 N62 N61 1.1(9) . .
C62 C61 N62 C6 173.8(6) . .
C63 N61 N62 C61 -0.5(7) . .
Zn1 N61 N62 C61 -164.6(5) . .
C63 N61 N62 C6 -173.5(6) . .
Zn1 N61 N62 C6 22.3(8) . .
N52 C6 N62 C61 131.0(7) . .
C7 C6 N62 C61 -104.3(7) . .
N52 C6 N62 N61 -57.0(7) . .
C7 C6 N62 N61 67.7(7) . .
N31 Zn2 O3 O3 123(3) 2_655 2_655
N31 Zn2 O3 O3 -67(3) . 2_655
N41 Zn2 O3 O3 -147(3) . 2_655
N41 Zn2 O3 O3 33(3) 2_655 2_655
